data_8106202
loop_
_publ_author_name
'Mun, Lee See'
'Halcovitch, Nathan R.'
'Tiekink, Edward R.T.'

_publ_section_title
;
 Crystal structure of
 chlorido-methanol-(N-(2-(oxy)-3-methoxybenzylidene)pyridine-4-carbohydrazonato-\k3
 O,N,O&#x2032;)-(4-methylphenyl)methyl-tin(IV), C23H24ClN3O4Sn
;
_journal_issue 3
_journal_name_full 'Zeitschrift f\"ur Kristallographie - New Crystal Structures'
_journal_page_first 519
_journal_page_last 521
_journal_paper_doi 10.1515/ncrs-2017-0410
_journal_volume 233
_journal_year 2018
_chemical_formula_moiety 'C23 H24 Cl N3 O4 Sn'
_chemical_formula_sum 'C23 H24 Cl N3 O4 Sn'
_chemical_formula_weight 560.59
_space_group_crystal_system triclinic
_space_group_IT_number 2
_space_group_name_Hall '-P 1'
_space_group_name_H-M_alt 'P -1'
_atom_sites_solution_hydrogens mixed
_audit_creation_method SHELXL-2014/7
_cell_angle_alpha 84.928(2)
_cell_angle_beta 72.544(2)
_cell_angle_gamma 74.382(2)
_cell_formula_units_Z 2
_cell_length_a 9.7536(2)
_cell_length_b 10.0755(2)
_cell_length_c 12.4215(3)
_cell_measurement_reflns_used 34720
_cell_measurement_temperature 100(2)
_cell_measurement_theta_max 73.8790
_cell_measurement_theta_min 3.7040
_cell_volume 1121.44(4)
_computing_cell_refinement 'CrysAlisPro [1]'
_computing_data_collection 'CrysAlisPro [1]'
_computing_data_reduction 'CrysAlisPro [1]'
_computing_molecular_graphics 'ORTEP-3 for Windows [4]'
_computing_publication_material 'SHELXL2014/7 [3]'
_computing_structure_refinement 'SHELXL-2014/7 [3]'
_computing_structure_solution 'SHELXS-97 [2]'
_diffrn_ambient_environment N~2~
_diffrn_ambient_temperature 100(2)
_diffrn_measured_fraction_theta_full 1.000
_diffrn_measured_fraction_theta_max 0.987
_diffrn_measurement_device 'four-circle diffractometer'
_diffrn_measurement_device_type 'SuperNova, Dual, Cu at zero, AtlasS2'
_diffrn_measurement_method '\w scans'
_diffrn_radiation_monochromator mirror
_diffrn_radiation_probe x-ray
_diffrn_radiation_type CuK\a
_diffrn_radiation_wavelength 1.54184
_diffrn_reflns_av_R_equivalents 0.0265
_diffrn_reflns_av_unetI/netI 0.0104
_diffrn_reflns_Laue_measured_fraction_full 1.000
_diffrn_reflns_Laue_measured_fraction_max 0.987
_diffrn_reflns_limit_h_max 12
_diffrn_reflns_limit_h_min -12
_diffrn_reflns_limit_k_max 12
_diffrn_reflns_limit_k_min -12
_diffrn_reflns_limit_l_max 15
_diffrn_reflns_limit_l_min -15
_diffrn_reflns_number 39556
_diffrn_reflns_point_group_measured_fraction_full 1.000
_diffrn_reflns_point_group_measured_fraction_max 0.987
_diffrn_reflns_theta_full 67.684
_diffrn_reflns_theta_max 74.135
_diffrn_reflns_theta_min 3.730
_diffrn_source 'micro-focus sealed X-ray tube'
_diffrn_source_type 'SuperNova (Cu) X-ray Source'
_diffrn_standards_decay_% 0
_diffrn_standards_interval_count 0
_diffrn_standards_number 0
_exptl_absorpt_coefficient_mu 10.461
_exptl_absorpt_correction_T_max 1.00000
_exptl_absorpt_correction_T_min 0.57170
_exptl_absorpt_correction_type multi-scan
_exptl_absorpt_process_details 'CrysAlisPro [1]'
_exptl_crystal_colour orange
_exptl_crystal_density_diffrn 1.660
_exptl_crystal_description block
_exptl_crystal_F_000 564
_exptl_crystal_size_max 0.226
_exptl_crystal_size_mid 0.185
_exptl_crystal_size_min 0.153
_refine_diff_density_max 0.776
_refine_diff_density_min -0.928
_refine_diff_density_rms 0.077
_refine_ls_extinction_coef .
_refine_ls_extinction_method none
_refine_ls_goodness_of_fit_ref 1.067
_refine_ls_hydrogen_treatment mixed
_refine_ls_matrix_type full
_refine_ls_number_parameters 295
_refine_ls_number_reflns 4504
_refine_ls_number_restraints 1
_refine_ls_restrained_S_all 1.067
_refine_ls_R_factor_all 0.0210
_refine_ls_R_factor_gt 0.0210
_refine_ls_shift/su_max 0.002
_refine_ls_shift/su_mean 0.000
_refine_ls_structure_factor_coef Fsqd
_refine_ls_weighting_details 'w=1/[\s^2^(Fo^2^)+(0.0260P)^2^+1.6543P] where P=(Fo^2^+2Fc^2^)/3'
_refine_ls_weighting_scheme calc
_refine_ls_wR_factor_gt 0.0535
_refine_ls_wR_factor_ref 0.0535
_reflns_Friedel_coverage 0.000
_reflns_Friedel_fraction_full .
_reflns_Friedel_fraction_max .
_reflns_number_gt 4499
_reflns_number_total 4504
_reflns_threshold_expression 'I > 2\s(I)'
_cod_data_source_file suppl_ncrs-2017-0410_suppl.cif
_cod_data_source_block shelx
_cod_database_code 8106202
_shelx_shelxl_version_number 2014/7
_shelx_space_group_comment
;
The symmetry employed for this shelxl refinement is uniquely defined
by the following loop, which should always be used as a source of
symmetry information in preference to the above space-group names.
They are only intended as comments.
;
_shelx_estimated_absorpt_t_min 0.201
_shelx_estimated_absorpt_t_max 0.297

loop_
_space_group_symop_operation_xyz
'x, y, z'
'-x, -y, -z'

loop_
_atom_site_label
_atom_site_type_symbol
_atom_site_fract_x
_atom_site_fract_y
_atom_site_fract_z
_atom_site_U_iso_or_equiv
_atom_site_adp_type
_atom_site_occupancy
_atom_site_site_symmetry_order
_atom_site_calc_flag
_atom_site_refinement_flags_posn
_atom_site_refinement_flags_adp
_atom_site_refinement_flags_occupancy
_atom_site_disorder_assembly
_atom_site_disorder_group
Sn Sn 0.29355(2) 0.70396(2) 0.25825(2) 0.01324(5) Uani 1 1 d . . . . .
Cl1 Cl 0.55846(6) 0.69779(5) 0.18538(4) 0.02092(11) Uani 1 1 d . . . . .
O1 O 0.32651(17) 0.51058(15) 0.32588(13) 0.0185(3) Uani 1 1 d . . . . .
O2 O 0.24035(17) 0.86474(14) 0.14459(12) 0.0160(3) Uani 1 1 d . . . . .
O3 O 0.36102(17) 0.30280(15) 0.46163(13) 0.0195(3) Uani 1 1 d . . . . .
O4 O 0.05359(18) 0.70959(17) 0.30173(14) 0.0236(3) Uani 1 1 d D . . . .
H4O H 0.001(3) 0.758(3) 0.264(2) 0.035 Uiso 1 1 d D U . . .
N1 N 0.30655(19) 0.60406(18) 0.10720(15) 0.0144(3) Uani 1 1 d . . . . .
N2 N 0.27872(19) 0.69127(18) 0.01851(15) 0.0157(3) Uani 1 1 d . . . . .
N3 N 0.1147(2) 1.1219(2) -0.19068(16) 0.0208(4) Uani 1 1 d . . . . .
C1 C 0.3550(2) 0.3883(2) 0.28095(18) 0.0152(4) Uani 1 1 d . . . . .
C2 C 0.3760(2) 0.2713(2) 0.35355(18) 0.0161(4) Uani 1 1 d . . . . .
C3 C 0.4073(2) 0.1397(2) 0.3134(2) 0.0197(4) Uani 1 1 d . . . . .
H3 H 0.4226 0.0629 0.3625 0.024 Uiso 1 1 calc R U . . .
C4 C 0.4168(2) 0.1177(2) 0.2013(2) 0.0210(4) Uani 1 1 d . . . . .
H4 H 0.4382 0.0267 0.1747 0.025 Uiso 1 1 calc R U . . .
C5 C 0.3951(2) 0.2283(2) 0.13011(19) 0.0185(4) Uani 1 1 d . . . . .
H5 H 0.4011 0.2136 0.0541 0.022 Uiso 1 1 calc R U . . .
C6 C 0.3636(2) 0.3647(2) 0.16896(18) 0.0155(4) Uani 1 1 d . . . . .
C7 C 0.3377(2) 0.4729(2) 0.08839(18) 0.0150(4) Uani 1 1 d . . . . .
H7 H 0.3438 0.4463 0.0152 0.018 Uiso 1 1 calc R U . . .
C8 C 0.2469(2) 0.8205(2) 0.04751(17) 0.0147(4) Uani 1 1 d . . . . .
C9 C 0.2094(2) 0.9257(2) -0.03801(18) 0.0155(4) Uani 1 1 d . . . . .
C10 C 0.1645(2) 1.0650(2) -0.01213(19) 0.0181(4) Uani 1 1 d . . . . .
H10 H 0.1652 1.0953 0.0579 0.022 Uiso 1 1 calc R U . . .
C11 C 0.1187(2) 1.1589(2) -0.0910(2) 0.0210(4) Uani 1 1 d . . . . .
H11 H 0.0888 1.2542 -0.0734 0.025 Uiso 1 1 calc R U . . .
C12 C 0.1630(3) 0.9873(2) -0.21647(19) 0.0218(5) Uani 1 1 d . . . . .
H12 H 0.1633 0.9600 -0.2878 0.026 Uiso 1 1 calc R U . . .
C13 C 0.2123(2) 0.8867(2) -0.14371(19) 0.0204(4) Uani 1 1 d . . . . .
H13 H 0.2476 0.7926 -0.1654 0.024 Uiso 1 1 calc R U . . .
C14 C 0.3818(3) 0.1893(2) 0.5372(2) 0.0276(5) Uani 1 1 d . . . . .
H14A H 0.3079 0.1375 0.5432 0.041 Uiso 1 1 calc R U . . .
H14B H 0.3698 0.2235 0.6118 0.041 Uiso 1 1 calc R U . . .
H14C H 0.4819 0.1289 0.5086 0.041 Uiso 1 1 calc R U . . .
C15 C -0.0154(3) 0.6146(3) 0.3713(3) 0.0373(6) Uani 1 1 d . . . . .
H15A H 0.0510 0.5217 0.3572 0.056 Uiso 1 1 calc R U . . .
H15B H -0.1083 0.6175 0.3547 0.056 Uiso 1 1 calc R U . . .
H15C H -0.0370 0.6382 0.4506 0.056 Uiso 1 1 calc R U . . .
C16 C 0.2458(3) 0.8323(2) 0.40043(17) 0.0176(4) Uani 1 1 d . . . . .
H16A H 0.3362 0.8619 0.3964 0.021 Uiso 1 1 calc R U . . .
H16B H 0.1674 0.9162 0.3943 0.021 Uiso 1 1 calc R U . . .
C17 C 0.1961(2) 0.7673(2) 0.51367(18) 0.0169(4) Uani 1 1 d . . . . .
C18 C 0.2971(2) 0.6724(2) 0.56028(19) 0.0200(4) Uani 1 1 d . . . . .
H18 H 0.3992 0.6466 0.5185 0.024 Uiso 1 1 calc R U . . .
C19 C 0.2510(3) 0.6155(2) 0.6658(2) 0.0226(5) Uani 1 1 d . . . . .
H19 H 0.3217 0.5511 0.6955 0.027 Uiso 1 1 calc R U . . .
C20 C 0.1018(3) 0.6511(2) 0.72981(19) 0.0229(5) Uani 1 1 d . . . . .
C21 C 0.0010(3) 0.7445(2) 0.6832(2) 0.0238(5) Uani 1 1 d . . . . .
H21 H -0.1011 0.7698 0.7249 0.029 Uiso 1 1 calc R U . . .
C22 C 0.0473(2) 0.8013(2) 0.57677(19) 0.0207(4) Uani 1 1 d . . . . .
H22 H -0.0237 0.8645 0.5466 0.025 Uiso 1 1 calc R U . . .
C23 C 0.0524(3) 0.5874(3) 0.8451(2) 0.0341(6) Uani 1 1 d . . . . .
H23A H -0.0534 0.6292 0.8800 0.051 Uiso 1 1 calc R U . . .
H23B H 0.1102 0.6038 0.8926 0.051 Uiso 1 1 calc R U . . .
H23C H 0.0685 0.4880 0.8375 0.051 Uiso 1 1 calc R U . . .

loop_
_atom_site_aniso_label
_atom_site_aniso_U_11
_atom_site_aniso_U_22
_atom_site_aniso_U_33
_atom_site_aniso_U_23
_atom_site_aniso_U_13
_atom_site_aniso_U_12
Sn 0.01813(8) 0.00973(7) 0.01163(8) 0.00210(5) -0.00551(5) -0.00250(5)
Cl1 0.0195(2) 0.0240(3) 0.0199(2) 0.00086(19) -0.00669(19) -0.00573(19)
O1 0.0297(8) 0.0085(7) 0.0170(7) 0.0026(5) -0.0087(6) -0.0027(6)
O2 0.0244(7) 0.0115(7) 0.0131(7) 0.0040(5) -0.0090(6) -0.0038(6)
O3 0.0247(8) 0.0146(7) 0.0186(8) 0.0064(6) -0.0082(6) -0.0038(6)
O4 0.0214(8) 0.0254(8) 0.0220(8) 0.0075(7) -0.0106(6) 0.0000(6)
N1 0.0160(8) 0.0135(8) 0.0134(8) 0.0020(7) -0.0037(7) -0.0042(7)
N2 0.0195(8) 0.0153(8) 0.0130(8) 0.0037(7) -0.0061(7) -0.0051(7)
N3 0.0195(9) 0.0246(10) 0.0189(9) 0.0092(7) -0.0067(7) -0.0083(7)
C1 0.0129(9) 0.0110(9) 0.0204(10) 0.0022(8) -0.0038(8) -0.0030(7)
C2 0.0129(9) 0.0144(10) 0.0199(10) 0.0037(8) -0.0045(8) -0.0030(7)
C3 0.0192(10) 0.0125(10) 0.0261(12) 0.0056(8) -0.0068(9) -0.0036(8)
C4 0.0187(10) 0.0120(9) 0.0299(12) -0.0023(9) -0.0033(9) -0.0035(8)
C5 0.0162(10) 0.0156(10) 0.0220(11) -0.0027(8) -0.0024(8) -0.0040(8)
C6 0.0117(9) 0.0141(10) 0.0192(10) 0.0008(8) -0.0021(8) -0.0034(7)
C7 0.0152(9) 0.0140(9) 0.0146(10) -0.0026(8) -0.0012(8) -0.0044(8)
C8 0.0127(9) 0.0166(10) 0.0154(10) 0.0036(8) -0.0045(8) -0.0054(7)
C9 0.0137(9) 0.0180(10) 0.0154(10) 0.0055(8) -0.0043(8) -0.0066(8)
C10 0.0201(10) 0.0185(10) 0.0175(10) 0.0053(8) -0.0073(8) -0.0074(8)
C11 0.0235(11) 0.0182(10) 0.0223(11) 0.0062(9) -0.0082(9) -0.0072(8)
C12 0.0253(11) 0.0271(12) 0.0154(10) 0.0050(9) -0.0079(9) -0.0100(9)
C13 0.0233(11) 0.0211(11) 0.0176(10) 0.0035(9) -0.0061(9) -0.0079(9)
C14 0.0385(14) 0.0194(11) 0.0258(12) 0.0113(10) -0.0143(11) -0.0069(10)
C15 0.0314(14) 0.0337(14) 0.0468(17) 0.0070(12) -0.0117(12) -0.0100(11)
C16 0.0289(11) 0.0110(9) 0.0134(10) -0.0006(8) -0.0064(8) -0.0053(8)
C17 0.0244(11) 0.0126(9) 0.0144(10) -0.0018(8) -0.0065(8) -0.0043(8)
C18 0.0181(10) 0.0193(10) 0.0211(11) -0.0007(9) -0.0046(9) -0.0031(8)
C19 0.0260(11) 0.0200(11) 0.0233(12) 0.0030(9) -0.0122(9) -0.0036(9)
C20 0.0299(12) 0.0241(11) 0.0157(11) 0.0010(9) -0.0048(9) -0.0111(9)
C21 0.0193(11) 0.0254(12) 0.0241(12) -0.0052(9) -0.0023(9) -0.0041(9)
C22 0.0213(11) 0.0180(10) 0.0209(11) -0.0035(8) -0.0072(9) 0.0002(8)
C23 0.0451(15) 0.0373(15) 0.0193(12) 0.0050(11) -0.0053(11) -0.0157(12)

loop_
_atom_type_symbol
_atom_type_description
_atom_type_scat_dispersion_real
_atom_type_scat_dispersion_imag
_atom_type_scat_source
C C 0.0181 0.0091 'International Tables Vol C Tables 4.2.6.8 and 6.1.1.4'
H H 0.0000 0.0000 'International Tables Vol C Tables 4.2.6.8 and 6.1.1.4'
Cl Cl 0.3639 0.7018 'International Tables Vol C Tables 4.2.6.8 and 6.1.1.4'
N N 0.0311 0.0180 'International Tables Vol C Tables 4.2.6.8 and 6.1.1.4'
O O 0.0492 0.0322 'International Tables Vol C Tables 4.2.6.8 and 6.1.1.4'
Sn Sn 0.0259 5.4591 'International Tables Vol C Tables 4.2.6.8 and 6.1.1.4'

loop_
_geom_angle_atom_site_label_1
_geom_angle_atom_site_label_2
_geom_angle_atom_site_label_3
_geom_angle
_geom_angle_site_symmetry_1
_geom_angle_site_symmetry_3
O1 Sn O2 158.41(6) . .
O1 Sn C16 103.06(7) . .
O2 Sn C16 96.67(7) . .
O1 Sn N1 85.15(6) . .
O2 Sn N1 74.20(6) . .
C16 Sn N1 168.90(8) . .
O1 Sn O4 87.51(6) . .
O2 Sn O4 83.99(6) . .
C16 Sn O4 89.40(8) . .
N1 Sn O4 83.44(6) . .
O1 Sn Cl1 95.22(5) . .
O2 Sn Cl1 91.14(4) . .
C16 Sn Cl1 96.46(6) . .
N1 Sn Cl1 90.12(5) . .
O4 Sn Cl1 172.78(4) . .
C1 O1 Sn 131.65(13) . .
C8 O2 Sn 113.16(12) . .
C2 O3 C14 116.33(17) . .
C15 O4 Sn 125.74(15) . .
C15 O4 H4O 113(2) . .
Sn O4 H4O 120(2) . .
C7 N1 N2 115.83(17) . .
C7 N1 Sn 128.26(14) . .
N2 N1 Sn 115.90(13) . .
C8 N2 N1 110.43(17) . .
C11 N3 C12 117.77(19) . .
O1 C1 C6 125.52(18) . .
O1 C1 C2 116.78(19) . .
C6 C1 C2 117.69(19) . .
O3 C2 C3 125.18(19) . .
O3 C2 C1 114.22(18) . .
C3 C2 C1 120.6(2) . .
C2 C3 C4 121.0(2) . .
C2 C3 H3 119.5 . .
C4 C3 H3 119.5 . .
C5 C4 C3 119.6(2) . .
C5 C4 H4 120.2 . .
C3 C4 H4 120.2 . .
C4 C5 C6 120.6(2) . .
C4 C5 H5 119.7 . .
C6 C5 H5 119.7 . .
C1 C6 C5 120.47(19) . .
C1 C6 C7 123.66(19) . .
C5 C6 C7 115.84(19) . .
N1 C7 C6 125.5(2) . .
N1 C7 H7 117.3 . .
C6 C7 H7 117.3 . .
O2 C8 N2 126.27(18) . .
O2 C8 C9 117.36(18) . .
N2 C8 C9 116.33(19) . .
C10 C9 C13 118.65(19) . .
C10 C9 C8 120.40(19) . .
C13 C9 C8 120.89(19) . .
C11 C10 C9 118.5(2) . .
C11 C10 H10 120.8 . .
C9 C10 H10 120.8 . .
N3 C11 C10 123.3(2) . .
N3 C11 H11 118.4 . .
C10 C11 H11 118.4 . .
N3 C12 C13 122.9(2) . .
N3 C12 H12 118.5 . .
C13 C12 H12 118.5 . .
C12 C13 C9 118.8(2) . .
C12 C13 H13 120.6 . .
C9 C13 H13 120.6 . .
O3 C14 H14A 109.5 . .
O3 C14 H14B 109.5 . .
H14A C14 H14B 109.5 . .
O3 C14 H14C 109.5 . .
H14A C14 H14C 109.5 . .
H14B C14 H14C 109.5 . .
O4 C15 H15A 109.5 . .
O4 C15 H15B 109.5 . .
H15A C15 H15B 109.5 . .
O4 C15 H15C 109.5 . .
H15A C15 H15C 109.5 . .
H15B C15 H15C 109.5 . .
C17 C16 Sn 115.47(14) . .
C17 C16 H16A 108.4 . .
Sn C16 H16A 108.4 . .
C17 C16 H16B 108.4 . .
Sn C16 H16B 108.4 . .
H16A C16 H16B 107.5 . .
C22 C17 C18 117.8(2) . .
C22 C17 C16 120.7(2) . .
C18 C17 C16 121.5(2) . .
C19 C18 C17 121.1(2) . .
C19 C18 H18 119.4 . .
C17 C18 H18 119.4 . .
C18 C19 C20 121.1(2) . .
C18 C19 H19 119.5 . .
C20 C19 H19 119.5 . .
C21 C20 C19 117.9(2) . .
C21 C20 C23 121.5(2) . .
C19 C20 C23 120.6(2) . .
C22 C21 C20 121.0(2) . .
C22 C21 H21 119.5 . .
C20 C21 H21 119.5 . .
C21 C22 C17 121.0(2) . .
C21 C22 H22 119.5 . .
C17 C22 H22 119.5 . .
C20 C23 H23A 109.5 . .
C20 C23 H23B 109.5 . .
H23A C23 H23B 109.5 . .
C20 C23 H23C 109.5 . .
H23A C23 H23C 109.5 . .
H23B C23 H23C 109.5 . .

loop_
_geom_bond_atom_site_label_1
_geom_bond_atom_site_label_2
_geom_bond_distance
_geom_bond_site_symmetry_2
Sn O1 2.0348(14) .
Sn O2 2.1141(14) .
Sn C16 2.144(2) .
Sn N1 2.1615(18) .
Sn O4 2.2245(16) .
Sn Cl1 2.4536(5) .
O1 C1 1.323(3) .
O2 C8 1.300(3) .
O3 C2 1.363(3) .
O3 C14 1.425(3) .
O4 C15 1.403(3) .
O4 H4O 0.827(10) .
N1 C7 1.300(3) .
N1 N2 1.393(2) .
N2 C8 1.311(3) .
N3 C11 1.339(3) .
N3 C12 1.344(3) .
C1 C6 1.406(3) .
C1 C2 1.428(3) .
C2 C3 1.381(3) .
C3 C4 1.401(3) .
C3 H3 0.9500 .
C4 C5 1.370(3) .
C4 H4 0.9500 .
C5 C6 1.420(3) .
C5 H5 0.9500 .
C6 C7 1.437(3) .
C7 H7 0.9500 .
C8 C9 1.487(3) .
C9 C10 1.389(3) .
C9 C13 1.393(3) .
C10 C11 1.388(3) .
C10 H10 0.9500 .
C11 H11 0.9500 .
C12 C13 1.383(3) .
C12 H12 0.9500 .
C13 H13 0.9500 .
C14 H14A 0.9800 .
C14 H14B 0.9800 .
C14 H14C 0.9800 .
C15 H15A 0.9800 .
C15 H15B 0.9800 .
C15 H15C 0.9800 .
C16 C17 1.497(3) .
C16 H16A 0.9900 .
C16 H16B 0.9900 .
C17 C22 1.391(3) .
C17 C18 1.399(3) .
C18 C19 1.379(3) .
C18 H18 0.9500 .
C19 C20 1.398(3) .
C19 H19 0.9500 .
C20 C21 1.391(3) .
C20 C23 1.511(3) .
C21 C22 1.388(3) .
C21 H21 0.9500 .
C22 H22 0.9500 .
C23 H23A 0.9800 .
C23 H23B 0.9800 .
C23 H23C 0.9800 .

loop_
_geom_torsion_atom_site_label_1
_geom_torsion_atom_site_label_2
_geom_torsion_atom_site_label_3
_geom_torsion_atom_site_label_4
_geom_torsion
_geom_torsion_site_symmetry_1
_geom_torsion_site_symmetry_2
_geom_torsion_site_symmetry_3
_geom_torsion_site_symmetry_4
C7 N1 N2 C8 179.19(17) . . . .
Sn N1 N2 C8 -1.1(2) . . . .
Sn O1 C1 C6 -2.8(3) . . . .
Sn O1 C1 C2 178.37(14) . . . .
C14 O3 C2 C3 0.9(3) . . . .
C14 O3 C2 C1 -179.69(18) . . . .
O1 C1 C2 O3 1.1(3) . . . .
C6 C1 C2 O3 -177.89(17) . . . .
O1 C1 C2 C3 -179.50(18) . . . .
C6 C1 C2 C3 1.5(3) . . . .
O3 C2 C3 C4 178.32(19) . . . .
C1 C2 C3 C4 -1.0(3) . . . .
C2 C3 C4 C5 0.1(3) . . . .
C3 C4 C5 C6 0.2(3) . . . .
O1 C1 C6 C5 179.96(19) . . . .
C2 C1 C6 C5 -1.2(3) . . . .
O1 C1 C6 C7 -2.0(3) . . . .
C2 C1 C6 C7 176.90(18) . . . .
C4 C5 C6 C1 0.3(3) . . . .
C4 C5 C6 C7 -177.90(19) . . . .
N2 N1 C7 C6 -177.07(18) . . . .
Sn N1 C7 C6 3.3(3) . . . .
C1 C6 C7 N1 1.5(3) . . . .
C5 C6 C7 N1 179.66(19) . . . .
Sn O2 C8 N2 1.6(3) . . . .
Sn O2 C8 C9 179.20(13) . . . .
N1 N2 C8 O2 -0.4(3) . . . .
N1 N2 C8 C9 -177.94(16) . . . .
O2 C8 C9 C10 -2.1(3) . . . .
N2 C8 C9 C10 175.71(19) . . . .
O2 C8 C9 C13 -179.40(19) . . . .
N2 C8 C9 C13 -1.6(3) . . . .
C13 C9 C10 C11 2.7(3) . . . .
C8 C9 C10 C11 -174.71(19) . . . .
C12 N3 C11 C10 -2.6(3) . . . .
C9 C10 C11 N3 0.4(3) . . . .
C11 N3 C12 C13 1.8(3) . . . .
N3 C12 C13 C9 1.3(3) . . . .
C10 C9 C13 C12 -3.5(3) . . . .
C8 C9 C13 C12 173.88(19) . . . .
Sn C16 C17 C22 -104.1(2) . . . .
Sn C16 C17 C18 76.8(2) . . . .
C22 C17 C18 C19 -0.7(3) . . . .
C16 C17 C18 C19 178.4(2) . . . .
C17 C18 C19 C20 -0.1(4) . . . .
C18 C19 C20 C21 0.7(4) . . . .
C18 C19 C20 C23 179.6(2) . . . .
C19 C20 C21 C22 -0.4(4) . . . .
C23 C20 C21 C22 -179.4(2) . . . .
C20 C21 C22 C17 -0.4(4) . . . .
C18 C17 C22 C21 0.9(3) . . . .
C16 C17 C22 C21 -178.1(2) . . . .
